data_4078612
loop_
_publ_author_name
'Lu, Bei-Li'
'Wei, Yin'
'Shi, Min'

_publ_section_title
;
 Rhodium(I)-Catalyzed Pauson--Khand-type [3 + 2 + 1] Cycloaddition
 Reaction of Ene-Vinylidenecyclopropanes and CO: A Highly Regio- and
 Stereoselective Synthetic Approach for the Preparation of Aza- and
 Oxa-Bicyclic Compounds
;
_journal_issue 12
_journal_name_full Organometallics
_journal_page_first 4601
_journal_paper_doi 10.1021/om3004288
_journal_volume 31
_journal_year 2012
_chemical_formula_sum 'C21 H27 N O4 S'
_chemical_formula_weight 389.50
_chemical_name_systematic
; 
 ? 
;
_space_group_IT_number 14
_symmetry_cell_setting monoclinic
_symmetry_space_group_name_Hall '-P 2ybc'
_symmetry_space_group_name_H-M 'P 1 21/c 1'
_atom_sites_solution_hydrogens geom
_atom_sites_solution_primary direct
_atom_sites_solution_secondary difmap
_audit_creation_method SHELXL-97
_cell_angle_alpha 90.00
_cell_angle_beta 96.411(2)
_cell_angle_gamma 90.00
_cell_formula_units_Z 4
_cell_length_a 19.2333(13)
_cell_length_b 8.4368(6)
_cell_length_c 12.4042(8)
_cell_measurement_reflns_used 1941
_cell_measurement_temperature 293(2)
_cell_measurement_theta_max 41.772
_cell_measurement_theta_min 5.270
_cell_volume 2000.2(2)
_computing_cell_refinement 'Bruker SMART'
_computing_data_collection 'Bruker SMART'
_computing_data_reduction 'Bruker SHELXTL'
_computing_molecular_graphics 'Bruker SHELXTL'
_computing_publication_material 'Bruker SHELXTL'
_computing_structure_refinement 'SHELXL-97 (Sheldrick, 1997)'
_computing_structure_solution 'SHELXS-97 (Sheldrick, 1990)'
_diffrn_ambient_temperature 293(2)
_diffrn_measured_fraction_theta_full 1.000
_diffrn_measured_fraction_theta_max 1.000
_diffrn_measurement_device_type 'CCD area detector'
_diffrn_measurement_method 'phi and omega scans'
_diffrn_radiation_monochromator graphite
_diffrn_radiation_source 'fine-focus sealed tube'
_diffrn_radiation_type MoK\a
_diffrn_radiation_wavelength 0.71073
_diffrn_reflns_av_R_equivalents 0.0309
_diffrn_reflns_av_sigmaI/netI 0.0368
_diffrn_reflns_limit_h_max 22
_diffrn_reflns_limit_h_min -23
_diffrn_reflns_limit_k_max 10
_diffrn_reflns_limit_k_min -10
_diffrn_reflns_limit_l_max 15
_diffrn_reflns_limit_l_min -11
_diffrn_reflns_number 11841
_diffrn_reflns_theta_full 25.99
_diffrn_reflns_theta_max 25.99
_diffrn_reflns_theta_min 2.13
_exptl_absorpt_coefficient_mu 0.188
_exptl_absorpt_correction_T_max 1.00000
_exptl_absorpt_correction_T_min 0.84075
_exptl_absorpt_correction_type empirical
_exptl_absorpt_process_details sadabs
_exptl_crystal_colour colorless
_exptl_crystal_density_diffrn 1.293
_exptl_crystal_density_method 'not measured'
_exptl_crystal_description prismatic
_exptl_crystal_F_000 832
_exptl_crystal_size_max 0.258
_exptl_crystal_size_mid 0.137
_exptl_crystal_size_min 0.069
_refine_diff_density_max 0.324
_refine_diff_density_min -0.285
_refine_diff_density_rms 0.039
_refine_ls_extinction_method none
_refine_ls_goodness_of_fit_ref 1.036
_refine_ls_hydrogen_treatment constr
_refine_ls_matrix_type full
_refine_ls_number_parameters 249
_refine_ls_number_reflns 3939
_refine_ls_number_restraints 0
_refine_ls_restrained_S_all 1.036
_refine_ls_R_factor_all 0.0787
_refine_ls_R_factor_gt 0.0541
_refine_ls_shift/su_max 0.001
_refine_ls_shift/su_mean 0.000
_refine_ls_structure_factor_coef Fsqd
_refine_ls_weighting_details 'calc w=1/[\s^2^(Fo^2^)+(0.0714P)^2^+0.4407P] where P=(Fo^2^+2Fc^2^)/3'
_refine_ls_weighting_scheme calc
_refine_ls_wR_factor_gt 0.1354
_refine_ls_wR_factor_ref 0.1502
_reflns_number_gt 2757
_reflns_number_total 3939
_reflns_threshold_expression >2sigma(I)
_cod_data_source_file om3004288_si_002.cif
_cod_data_source_block cd211535
_cod_depositor_comments
;
The following automatic conversions were performed:

'_symmetry_cell_setting' value 'Monoclinic' changed to 'monoclinic'
according to /home/saulius/struct/CIF-dictionaries/cif_core.dic
dictionary named 'cif_core.dic' version 2.4.1 from 2010-06-29.

Automatic conversion script
Id: cif_fix_values 1891 2012-01-12 08:04:46Z andrius 
;
_cod_original_sg_symbol_H-M P2(1)/c
_cod_database_code 4078612

loop_
_symmetry_equiv_pos_as_xyz
'x, y, z'
'-x, y+1/2, -z+1/2'
'-x, -y, -z'
'x, -y-1/2, z-1/2'

loop_
_atom_site_label
_atom_site_type_symbol
_atom_site_fract_x
_atom_site_fract_y
_atom_site_fract_z
_atom_site_U_iso_or_equiv
_atom_site_adp_type
_atom_site_occupancy
_atom_site_symmetry_multiplicity
_atom_site_calc_flag
_atom_site_refinement_flags
S1 S 0.32596(4) 0.69546(9) 1.07872(6) 0.0735(3) Uani 1 1 d .
N1 N 0.24505(10) 0.6878(2) 1.02555(16) 0.0575(5) Uani 1 1 d .
O1 O 0.12285(11) 0.5874(2) 0.62673(13) 0.0701(5) Uani 1 1 d .
O2 O 0.03926(7) 0.42519(16) 0.86017(12) 0.0480(4) Uani 1 1 d .
O3 O 0.35215(12) 0.8465(3) 1.0507(2) 0.1089(8) Uani 1 1 d .
O4 O 0.32680(11) 0.6505(3) 1.18988(16) 0.0973(8) Uani 1 1 d .
C1 C 0.13483(11) 0.5705(2) 0.96765(16) 0.0439(5) Uani 1 1 d .
H1 H 0.0976 0.5848 1.0147 0.053 Uiso 1 1 calc R
C2 C 0.20467(12) 0.5436(3) 1.03850(17) 0.0511(6) Uani 1 1 d .
H2A H 0.1971 0.5283 1.1138 0.061 Uiso 1 1 calc R
H2B H 0.2287 0.4515 1.0140 0.061 Uiso 1 1 calc R
C3 C 0.22339(14) 0.7526(3) 0.9169(2) 0.0628(7) Uani 1 1 d .
H3A H 0.2449 0.6953 0.8615 0.075 Uiso 1 1 calc R
H3B H 0.2349 0.8642 0.9130 0.075 Uiso 1 1 calc R
C4 C 0.14461(13) 0.7270(2) 0.90581(18) 0.0518(6) Uani 1 1 d .
H4 H 0.1236 0.8130 0.9443 0.062 Uiso 1 1 calc R
C5 C 0.11063(15) 0.7259(3) 0.78936(19) 0.0568(6) Uani 1 1 d .
H5A H 0.0602 0.7286 0.7896 0.068 Uiso 1 1 calc R
H5B H 0.1243 0.8214 0.7536 0.068 Uiso 1 1 calc R
C6 C 0.12950(12) 0.5848(3) 0.72494(18) 0.0477(5) Uani 1 1 d .
C7 C 0.15418(11) 0.4436(2) 0.79122(16) 0.0409(5) Uani 1 1 d .
C8 C 0.11499(10) 0.4361(2) 0.88889(16) 0.0396(5) Uani 1 1 d .
C9 C 0.07508(11) 0.2949(2) 0.91907(18) 0.0460(5) Uani 1 1 d .
C10 C 0.07382(13) 0.1440(3) 0.8553(2) 0.0596(6) Uani 1 1 d .
H10A H 0.0280 0.0979 0.8512 0.089 Uiso 1 1 calc R
H10B H 0.1075 0.0713 0.8904 0.089 Uiso 1 1 calc R
H10C H 0.0852 0.1662 0.7834 0.089 Uiso 1 1 calc R
C11 C 0.05751(14) 0.2738(3) 1.0330(2) 0.0662(7) Uani 1 1 d .
H11A H 0.0496 0.3756 1.0639 0.099 Uiso 1 1 calc R
H11B H 0.0957 0.2220 1.0755 0.099 Uiso 1 1 calc R
H11C H 0.0160 0.2103 1.0324 0.099 Uiso 1 1 calc R
C12 C 0.20884(12) 0.3564(3) 0.77122(18) 0.0482(5) Uani 1 1 d .
C13 C 0.24898(14) 0.3847(3) 0.6759(2) 0.0704(8) Uani 1 1 d .
H13A H 0.2329 0.4809 0.6399 0.106 Uiso 1 1 calc R
H13B H 0.2417 0.2975 0.6262 0.106 Uiso 1 1 calc R
H13C H 0.2979 0.3938 0.7006 0.106 Uiso 1 1 calc R
C14 C 0.23857(13) 0.2249(3) 0.8443(2) 0.0621(7) Uani 1 1 d .
H14A H 0.2120 0.2155 0.9050 0.093 Uiso 1 1 calc R
H14B H 0.2864 0.2484 0.8698 0.093 Uiso 1 1 calc R
H14C H 0.2363 0.1270 0.8046 0.093 Uiso 1 1 calc R
C15 C 0.37128(13) 0.5477(3) 1.0145(2) 0.0618(7) Uani 1 1 d .
C16 C 0.39368(16) 0.5746(4) 0.9148(3) 0.0839(9) Uani 1 1 d .
H16 H 0.3871 0.6728 0.8811 0.101 Uiso 1 1 calc R
C17 C 0.42641(18) 0.4515(6) 0.8652(3) 0.1014(12) Uani 1 1 d .
H17 H 0.4422 0.4689 0.7980 0.122 Uiso 1 1 calc R
C18 C 0.43604(16) 0.3041(5) 0.9131(3) 0.0927(11) Uani 1 1 d .
C19 C 0.41361(16) 0.2819(4) 1.0113(3) 0.0884(10) Uani 1 1 d .
H19 H 0.4201 0.1836 1.0448 0.106 Uiso 1 1 calc R
C20 C 0.38140(14) 0.4008(4) 1.0631(2) 0.0717(8) Uani 1 1 d .
H20 H 0.3664 0.3824 1.1307 0.086 Uiso 1 1 calc R
C21 C 0.4702(2) 0.1710(6) 0.8563(4) 0.150(2) Uani 1 1 d .
H21A H 0.4835 0.2088 0.7886 0.225 Uiso 1 1 calc R
H21B H 0.4377 0.0849 0.8430 0.225 Uiso 1 1 calc R
H21C H 0.5110 0.1348 0.9013 0.225 Uiso 1 1 calc R

loop_
_atom_site_aniso_label
_atom_site_aniso_U_11
_atom_site_aniso_U_22
_atom_site_aniso_U_33
_atom_site_aniso_U_23
_atom_site_aniso_U_13
_atom_site_aniso_U_12
S1 0.0646(4) 0.0734(5) 0.0780(5) -0.0256(4) -0.0128(3) 0.0006(3)
N1 0.0611(12) 0.0493(11) 0.0584(13) -0.0096(9) -0.0091(10) 0.0041(9)
O1 0.1078(15) 0.0674(11) 0.0346(10) 0.0054(8) 0.0061(9) -0.0059(10)
O2 0.0452(8) 0.0457(8) 0.0513(9) 0.0095(7) -0.0025(6) 0.0085(7)
O3 0.0850(15) 0.0695(13) 0.166(2) -0.0303(14) -0.0158(15) -0.0212(12)
O4 0.0857(14) 0.1388(19) 0.0606(13) -0.0367(13) -0.0224(10) 0.0246(14)
C1 0.0540(13) 0.0441(12) 0.0329(11) -0.0036(9) 0.0012(9) 0.0119(10)
C2 0.0619(14) 0.0543(13) 0.0355(12) -0.0008(10) -0.0015(10) 0.0086(11)
C3 0.0792(18) 0.0413(12) 0.0650(17) 0.0026(12) -0.0044(13) -0.0067(12)
C4 0.0706(16) 0.0356(11) 0.0460(13) -0.0055(10) -0.0073(11) 0.0111(10)
C5 0.0816(17) 0.0410(12) 0.0453(13) 0.0065(10) -0.0040(12) 0.0074(11)
C6 0.0583(14) 0.0462(12) 0.0379(13) 0.0021(10) 0.0018(10) -0.0076(10)
C7 0.0510(12) 0.0370(11) 0.0340(11) -0.0054(9) 0.0019(9) -0.0046(9)
C8 0.0440(11) 0.0381(11) 0.0356(11) 0.0023(9) 0.0000(8) 0.0089(9)
C9 0.0440(12) 0.0438(12) 0.0500(13) 0.0122(10) 0.0046(10) 0.0092(9)
C10 0.0609(15) 0.0415(12) 0.0746(18) 0.0066(12) 0.0006(12) -0.0024(11)
C11 0.0637(16) 0.0715(17) 0.0665(17) 0.0266(14) 0.0209(13) 0.0148(13)
C12 0.0540(13) 0.0447(12) 0.0460(13) -0.0131(10) 0.0064(10) -0.0050(10)
C13 0.0726(18) 0.0785(18) 0.0644(18) -0.0185(14) 0.0262(13) -0.0044(14)
C14 0.0573(15) 0.0559(14) 0.0722(17) -0.0114(13) 0.0031(12) 0.0113(12)
C15 0.0473(14) 0.0728(17) 0.0636(17) -0.0059(14) -0.0018(11) -0.0056(12)
C16 0.074(2) 0.096(2) 0.083(2) 0.0000(18) 0.0152(16) -0.0206(17)
C17 0.069(2) 0.160(4) 0.080(2) -0.029(3) 0.0259(17) -0.030(2)
C18 0.0502(17) 0.127(3) 0.097(3) -0.037(2) -0.0058(17) 0.0113(19)
C19 0.0678(19) 0.096(2) 0.095(3) -0.013(2) -0.0164(18) 0.0255(17)
C20 0.0587(16) 0.088(2) 0.0665(18) -0.0005(15) -0.0023(13) 0.0117(15)
C21 0.085(3) 0.203(5) 0.155(4) -0.098(4) -0.011(2) 0.050(3)

loop_
_atom_type_symbol
_atom_type_description
_atom_type_scat_dispersion_real
_atom_type_scat_dispersion_imag
_atom_type_scat_source
C C 0.0033 0.0016 'International Tables Vol C Tables 4.2.6.8 and 6.1.1.4'
H H 0.0000 0.0000 'International Tables Vol C Tables 4.2.6.8 and 6.1.1.4'
N N 0.0061 0.0033 'International Tables Vol C Tables 4.2.6.8 and 6.1.1.4'
O O 0.0106 0.0060 'International Tables Vol C Tables 4.2.6.8 and 6.1.1.4'
S S 0.1246 0.1234 'International Tables Vol C Tables 4.2.6.8 and 6.1.1.4'

loop_
_geom_angle_atom_site_label_1
_geom_angle_atom_site_label_2
_geom_angle_atom_site_label_3
_geom_angle
O3 S1 O4 120.39(15)
O3 S1 N1 106.57(12)
O4 S1 N1 106.79(13)
O3 S1 C15 108.40(15)
O4 S1 C15 107.19(14)
N1 S1 C15 106.78(11)
C2 N1 C3 108.09(17)
C2 N1 S1 119.07(15)
C3 N1 S1 121.22(18)
C9 O2 C8 61.39(12)
C8 C1 C2 113.48(17)
C8 C1 C4 110.72(16)
C2 C1 C4 105.20(18)
C8 C1 H1 109.1
C2 C1 H1 109.1
C4 C1 H1 109.1
N1 C2 C1 104.79(17)
N1 C2 H2A 110.8
C1 C2 H2A 110.8
N1 C2 H2B 110.8
C1 C2 H2B 110.8
H2A C2 H2B 108.9
N1 C3 C4 102.0(2)
N1 C3 H3A 111.4
C4 C3 H3A 111.4
N1 C3 H3B 111.4
C4 C3 H3B 111.4
H3A C3 H3B 109.2
C5 C4 C3 113.9(2)
C5 C4 C1 113.78(18)
C3 C4 C1 104.54(17)
C5 C4 H4 108.1
C3 C4 H4 108.1
C1 C4 H4 108.1
C6 C5 C4 114.03(18)
C6 C5 H5A 108.7
C4 C5 H5A 108.7
C6 C5 H5B 108.7
C4 C5 H5B 108.7
H5A C5 H5B 107.6
O1 C6 C7 124.0(2)
O1 C6 C5 121.1(2)
C7 C6 C5 114.86(18)
C12 C7 C6 123.2(2)
C12 C7 C8 127.41(19)
C6 C7 C8 108.72(18)
O2 C8 C9 58.89(12)
O2 C8 C7 112.51(15)
C9 C8 C7 123.90(17)
O2 C8 C1 112.06(16)
C9 C8 C1 122.42(18)
C7 C8 C1 112.09(17)
O2 C9 C8 59.72(12)
O2 C9 C10 113.53(18)
C8 C9 C10 121.7(2)
O2 C9 C11 114.85(18)
C8 C9 C11 120.6(2)
C10 C9 C11 113.9(2)
C9 C10 H10A 109.5
C9 C10 H10B 109.5
H10A C10 H10B 109.5
C9 C10 H10C 109.5
H10A C10 H10C 109.5
H10B C10 H10C 109.5
C9 C11 H11A 109.5
C9 C11 H11B 109.5
H11A C11 H11B 109.5
C9 C11 H11C 109.5
H11A C11 H11C 109.5
H11B C11 H11C 109.5
C7 C12 C13 123.1(2)
C7 C12 C14 123.5(2)
C13 C12 C14 113.4(2)
C12 C13 H13A 109.5
C12 C13 H13B 109.5
H13A C13 H13B 109.5
C12 C13 H13C 109.5
H13A C13 H13C 109.5
H13B C13 H13C 109.5
C12 C14 H14A 109.5
C12 C14 H14B 109.5
H14A C14 H14B 109.5
C12 C14 H14C 109.5
H14A C14 H14C 109.5
H14B C14 H14C 109.5
C16 C15 C20 119.8(3)
C16 C15 S1 120.7(2)
C20 C15 S1 119.4(2)
C15 C16 C17 118.5(3)
C15 C16 H16 120.8
C17 C16 H16 120.8
C18 C17 C16 121.8(3)
C18 C17 H17 119.1
C16 C17 H17 119.1
C19 C18 C17 118.2(3)
C19 C18 C21 121.1(5)
C17 C18 C21 120.7(4)
C18 C19 C20 121.7(3)
C18 C19 H19 119.1
C20 C19 H19 119.1
C19 C20 C15 120.0(3)
C19 C20 H20 120.0
C15 C20 H20 120.0
C18 C21 H21A 109.5
C18 C21 H21B 109.5
H21A C21 H21B 109.5
C18 C21 H21C 109.5
H21A C21 H21C 109.5
H21B C21 H21C 109.5

loop_
_geom_bond_atom_site_label_1
_geom_bond_atom_site_label_2
_geom_bond_distance
S1 O3 1.428(2)
S1 O4 1.428(2)
S1 N1 1.622(2)
S1 C15 1.761(3)
N1 C2 1.462(3)
N1 C3 1.471(3)
O1 C6 1.211(3)
O2 C9 1.451(2)
O2 C8 1.463(2)
C1 C8 1.517(3)
C1 C2 1.538(3)
C1 C4 1.549(3)
C1 H1 0.9800
C2 H2A 0.9700
C2 H2B 0.9700
C3 C4 1.521(4)
C3 H3A 0.9700
C3 H3B 0.9700
C4 C5 1.518(3)
C4 H4 0.9800
C5 C6 1.501(3)
C5 H5A 0.9700
C5 H5B 0.9700
C6 C7 1.494(3)
C7 C12 1.329(3)
C7 C8 1.498(3)
C8 C9 1.487(3)
C9 C10 1.497(3)
C9 C11 1.499(3)
C10 H10A 0.9600
C10 H10B 0.9600
C10 H10C 0.9600
C11 H11A 0.9600
C11 H11B 0.9600
C11 H11C 0.9600
C12 C13 1.502(3)
C12 C14 1.504(3)
C13 H13A 0.9600
C13 H13B 0.9600
C13 H13C 0.9600
C14 H14A 0.9600
C14 H14B 0.9600
C14 H14C 0.9600
C15 C16 1.374(4)
C15 C20 1.382(4)
C16 C17 1.393(5)
C16 H16 0.9300
C17 C18 1.382(5)
C17 H17 0.9300
C18 C19 1.349(5)
C18 C21 1.515(5)
C19 C20 1.375(4)
C19 H19 0.9300
C20 H20 0.9300
C21 H21A 0.9600
C21 H21B 0.9600
C21 H21C 0.9600

loop_
_geom_hbond_atom_site_label_D
_geom_hbond_atom_site_label_H
_geom_hbond_atom_site_label_A
_geom_hbond_distance_DH
_geom_hbond_distance_HA
_geom_hbond_distance_DA
_geom_hbond_angle_DHA
_geom_hbond_site_symmetry_A
C21 H21C O3 0.96 2.64 3.486(5) 147.4 3_667
C11 H11A O2 0.96 2.64 3.496(3) 148.1 3_567
C4 H4 O1 0.98 2.42 3.224(3) 139.4 4_576

loop_
_geom_torsion_atom_site_label_1
_geom_torsion_atom_site_label_2
_geom_torsion_atom_site_label_3
_geom_torsion_atom_site_label_4
_geom_torsion
O3 S1 N1 C2 178.41(19)
O4 S1 N1 C2 -51.7(2)
C15 S1 N1 C2 62.7(2)
O3 S1 N1 C3 39.6(2)
O4 S1 N1 C3 169.48(19)
C15 S1 N1 C3 -76.1(2)
C3 N1 C2 C1 -29.8(2)
S1 N1 C2 C1 -173.44(15)
C8 C1 C2 N1 128.16(19)
C4 C1 C2 N1 7.0(2)
C2 N1 C3 C4 40.3(2)
S1 N1 C3 C4 -176.92(15)
N1 C3 C4 C5 -158.80(18)
N1 C3 C4 C1 -34.0(2)
C8 C1 C4 C5 18.8(3)
C2 C1 C4 C5 141.7(2)
C8 C1 C4 C3 -106.2(2)
C2 C1 C4 C3 16.8(2)
C3 C4 C5 C6 68.8(3)
C1 C4 C5 C6 -50.9(3)
C4 C5 C6 O1 -159.6(2)
C4 C5 C6 C7 22.3(3)
O1 C6 C7 C12 45.3(3)
C5 C6 C7 C12 -136.6(2)
O1 C6 C7 C8 -143.2(2)
C5 C6 C7 C8 34.8(3)
C9 O2 C8 C7 117.07(19)
C9 O2 C8 C1 -115.53(19)
C12 C7 C8 O2 -130.2(2)
C6 C7 C8 O2 58.8(2)
C12 C7 C8 C9 -63.5(3)
C6 C7 C8 C9 125.51(19)
C12 C7 C8 C1 102.4(2)
C6 C7 C8 C1 -68.6(2)
C2 C1 C8 O2 153.77(17)
C4 C1 C8 O2 -88.2(2)
C2 C1 C8 C9 87.5(2)
C4 C1 C8 C9 -154.43(18)
C2 C1 C8 C7 -78.6(2)
C4 C1 C8 C7 39.4(2)
C8 O2 C9 C10 -114.2(2)
C8 O2 C9 C11 112.3(2)
C7 C8 C9 O2 -97.7(2)
C1 C8 C9 O2 97.84(19)
O2 C8 C9 C10 100.5(2)
C7 C8 C9 C10 2.9(3)
C1 C8 C9 C10 -161.64(19)
O2 C8 C9 C11 -102.7(2)
C7 C8 C9 C11 159.64(19)
C1 C8 C9 C11 -4.9(3)
C6 C7 C12 C13 -3.8(3)
C8 C7 C12 C13 -173.5(2)
C6 C7 C12 C14 173.3(2)
C8 C7 C12 C14 3.5(3)
O3 S1 C15 C16 -33.1(3)
O4 S1 C15 C16 -164.5(2)
N1 S1 C15 C16 81.3(2)
O3 S1 C15 C20 149.9(2)
O4 S1 C15 C20 18.5(2)
N1 S1 C15 C20 -95.6(2)
C20 C15 C16 C17 -0.1(4)
S1 C15 C16 C17 -177.1(2)
C15 C16 C17 C18 0.7(5)
C16 C17 C18 C19 -0.9(5)
C16 C17 C18 C21 178.5(3)
C17 C18 C19 C20 0.5(5)
C21 C18 C19 C20 -178.8(3)
C18 C19 C20 C15 0.0(4)
C16 C15 C20 C19 -0.2(4)
S1 C15 C20 C19 176.8(2)
